data_4076939
loop_
_publ_author_name
'Adams, Christopher J.'
'Anderson, Kirsty M.'
'Bartlett, Ian M.'
'Connelly, Neil G.'
'Orpen, A. Guy'
'Paget, Timothy J.'

_publ_section_title
;
 Ligand-Induced and Reductively Induced Alkyne&#x2212;Isocyanide Coupling
 Reactions of [Mo(CNBut)3(PhC&#x22EE;CPh)(\h5-C5Me5)][BF4]
;
_journal_issue 16
_journal_name_full Organometallics
_journal_page_first 3454
_journal_paper_doi 10.1021/om020313y
_journal_volume 21
_journal_year 2002
_chemical_formula_sum 'C40 H53 B F4 Mo N4'
_chemical_formula_weight 772.61
_chemical_name_systematic
;
 ?
;
_space_group_IT_number 14
_symmetry_cell_setting monoclinic
_symmetry_space_group_name_Hall '-P 2ybc'
_symmetry_space_group_name_H-M 'P 1 21/c 1'
_atom_sites_solution_hydrogens geom
_atom_sites_solution_primary direct
_atom_sites_solution_secondary difmap
_audit_creation_method SHELXL-97
_cell_angle_alpha 90.00
_cell_angle_beta 91.666(2)
_cell_angle_gamma 90.00
_cell_formula_units_Z 4
_cell_length_a 10.9418(14)
_cell_length_b 19.072(3)
_cell_length_c 18.935(2)
_cell_measurement_temperature 173(2)
_cell_volume 3949.7(9)
_computing_cell_refinement 'Bruker SMART'
_computing_data_collection 'Bruker SMART'
_computing_data_reduction 'Bruker SHELXTL'
_computing_molecular_graphics 'Bruker SHELXTL'
_computing_publication_material 'Bruker SHELXTL'
_computing_structure_refinement 'SHELXL-97 (Sheldrick, 1997)'
_computing_structure_solution 'SHELXS-97 (Sheldrick, 1990)'
_diffrn_ambient_temperature 173(2)
_diffrn_measured_fraction_theta_full 0.998
_diffrn_measured_fraction_theta_max 0.998
_diffrn_measurement_device_type 'CCD area detector'
_diffrn_measurement_method 'phi and omega scans'
_diffrn_radiation_monochromator graphite
_diffrn_radiation_source 'fine-focus sealed tube'
_diffrn_radiation_type MoK\a
_diffrn_radiation_wavelength 0.71073
_diffrn_reflns_av_R_equivalents 0.0702
_diffrn_reflns_av_sigmaI/netI 0.0802
_diffrn_reflns_limit_h_max 12
_diffrn_reflns_limit_h_min -13
_diffrn_reflns_limit_k_max 22
_diffrn_reflns_limit_k_min -16
_diffrn_reflns_limit_l_max 22
_diffrn_reflns_limit_l_min -22
_diffrn_reflns_number 20683
_diffrn_reflns_theta_full 25.00
_diffrn_reflns_theta_max 25.00
_diffrn_reflns_theta_min 1.52
_diffrn_standards_decay_% none
_exptl_absorpt_coefficient_mu 0.383
_exptl_absorpt_correction_T_max 0.962306
_exptl_absorpt_correction_T_min 0.743657
_exptl_absorpt_correction_type none
_exptl_absorpt_process_details 'SADABS (Sheldrick 1996)'
_exptl_crystal_colour red
_exptl_crystal_density_diffrn 1.299
_exptl_crystal_density_method 'not measured'
_exptl_crystal_description needle
_exptl_crystal_F_000 1616
_exptl_crystal_size_max 0.05
_exptl_crystal_size_mid 0.1
_exptl_crystal_size_min 0.4
_refine_diff_density_max 0.683
_refine_diff_density_min -0.477
_refine_diff_density_rms 0.075
_refine_ls_extinction_method none
_refine_ls_goodness_of_fit_ref 0.903
_refine_ls_hydrogen_treatment mixed
_refine_ls_matrix_type full
_refine_ls_number_parameters 465
_refine_ls_number_reflns 6941
_refine_ls_number_restraints 0
_refine_ls_restrained_S_all 0.903
_refine_ls_R_factor_all 0.0601
_refine_ls_R_factor_gt 0.0393
_refine_ls_shift/su_max 0.002
_refine_ls_shift/su_mean 0.000
_refine_ls_structure_factor_coef Fsqd
_refine_ls_weighting_details 'calc w=1/[\s^2^(Fo^2^)+(0.0449P)^2^+0.0000P] where P=(Fo^2^+2Fc^2^)/3'
_refine_ls_weighting_scheme calc
_refine_ls_wR_factor_gt 0.0904
_refine_ls_wR_factor_ref 0.0948
_reflns_number_gt 4863
_reflns_number_total 6941
_reflns_threshold_expression >2sigma(I)
_cod_data_source_file om020313y.cif
_cod_data_source_block 2
_cod_depositor_comments
;
The following automatic conversions were performed:

'_symmetry_cell_setting' value 'Monoclinic' changed to 'monoclinic'
according to /home/saulius/struct/CIF-dictionaries/cif_core.dic
dictionary named 'cif_core.dic' version 2.4.1 from 2010-06-29.

Automatic conversion script
Id: cif_fix_values 1715 2011-07-08 13:25:40Z adriana 
;
_cod_original_sg_symbol_H-M P2(1)/c
_cod_database_code 4076939

loop_
_symmetry_equiv_pos_as_xyz
'x, y, z'
'-x, y+1/2, -z+1/2'
'-x, -y, -z'
'x, -y-1/2, z-1/2'

loop_
_atom_site_label
_atom_site_type_symbol
_atom_site_fract_x
_atom_site_fract_y
_atom_site_fract_z
_atom_site_U_iso_or_equiv
_atom_site_adp_type
_atom_site_occupancy
_atom_site_symmetry_multiplicity
_atom_site_calc_flag
_atom_site_refinement_flags
Mo1 Mo 0.43649(2) 0.372483(14) 1.223629(14) 0.02019(9) Uani 1 1 d .
N1 N 0.5710(2) 0.32966(14) 1.37360(15) 0.0294(7) Uani 1 1 d .
N2 N 0.1949(2) 0.44394(14) 1.16069(14) 0.0290(7) Uani 1 1 d .
H2A H 0.1739 0.4061 1.1367 0.035 Uiso 1 1 calc R
N3 N 0.2286(2) 0.27446(15) 1.28746(16) 0.0342(7) Uani 1 1 d .
N4 N 0.5098(3) 0.56347(16) 1.13877(16) 0.0369(7) Uani 1 1 d .
C1 C 0.5910(3) 0.36798(18) 1.13685(17) 0.0293(7) Uani 1 1 d .
C2 C 0.4718(3) 0.36253(18) 1.10345(17) 0.0319(8) Uani 1 1 d .
C3 C 0.4168(3) 0.30014(19) 1.12809(18) 0.0331(8) Uani 1 1 d .
C4 C 0.5009(3) 0.26797(18) 1.17795(19) 0.0337(8) Uani 1 1 d .
C5 C 0.6076(3) 0.31036(19) 1.18238(17) 0.0319(8) Uani 1 1 d .
C6 C 0.6875(3) 0.4200(2) 1.1182(2) 0.0503(11) Uani 1 1 d .
H6A H 0.7415 0.3993 1.0835 0.075 Uiso 1 1 calc R
H6B H 0.7354 0.4327 1.1608 0.075 Uiso 1 1 calc R
H6C H 0.6486 0.4621 1.0981 0.075 Uiso 1 1 calc R
C7 C 0.4240(4) 0.4086(2) 1.04467(18) 0.0484(11) Uani 1 1 d .
H7A H 0.4582 0.3933 0.9999 0.073 Uiso 1 1 calc R
H7B H 0.4480 0.4573 1.0541 0.073 Uiso 1 1 calc R
H7C H 0.3346 0.4053 1.0415 0.073 Uiso 1 1 calc R
C8 C 0.3011(3) 0.2664(2) 1.0984(2) 0.0556(12) Uani 1 1 d .
H8A H 0.3225 0.2285 1.0660 0.083 Uiso 1 1 calc R
H8B H 0.2520 0.3017 1.0727 0.083 Uiso 1 1 calc R
H8C H 0.2539 0.2473 1.1371 0.083 Uiso 1 1 calc R
C9 C 0.4849(4) 0.19670(19) 1.2095(2) 0.0562(12) Uani 1 1 d .
H9A H 0.5160 0.1611 1.1773 0.084 Uiso 1 1 calc R
H9B H 0.3979 0.1882 1.2170 0.084 Uiso 1 1 calc R
H9C H 0.5303 0.1941 1.2548 0.084 Uiso 1 1 calc R
C10 C 0.7262(3) 0.2937(2) 1.2218(2) 0.0556(12) Uani 1 1 d .
H10A H 0.7854 0.2753 1.1887 0.083 Uiso 1 1 calc R
H10B H 0.7112 0.2585 1.2582 0.083 Uiso 1 1 calc R
H10C H 0.7587 0.3364 1.2440 0.083 Uiso 1 1 calc R
C11 C 0.2662(3) 0.49486(17) 1.31940(16) 0.0249(7) Uani 1 1 d .
C12 C 0.2612(3) 0.56556(18) 1.33752(18) 0.0324(8) Uani 1 1 d .
H12A H 0.3163 0.5975 1.3168 0.039 Uiso 1 1 calc R
C13 C 0.1779(3) 0.5902(2) 1.38505(19) 0.0403(9) Uani 1 1 d .
H13A H 0.1751 0.6387 1.3960 0.048 Uiso 1 1 calc R
C14 C 0.0997(3) 0.5448(2) 1.4163(2) 0.0455(11) Uani 1 1 d .
H14A H 0.0408 0.5620 1.4479 0.055 Uiso 1 1 calc R
C15 C 0.1062(3) 0.4740(2) 1.4022(2) 0.0474(10) Uani 1 1 d .
H15A H 0.0544 0.4421 1.4255 0.057 Uiso 1 1 calc R
C16 C 0.1890(3) 0.4497(2) 1.35346(19) 0.0392(9) Uani 1 1 d .
H16A H 0.1925 0.4009 1.3435 0.047 Uiso 1 1 calc R
C17 C 0.3446(3) 0.47178(16) 1.26103(16) 0.0221(7) Uani 1 1 d .
C18 C 0.4737(3) 0.48918(17) 1.25081(16) 0.0234(7) Uani 1 1 d .
C19 C 0.5630(3) 0.50746(16) 1.30974(17) 0.0245(7) Uani 1 1 d .
C20 C 0.6810(3) 0.52916(19) 1.29323(19) 0.0339(8) Uani 1 1 d .
H20A H 0.7024 0.5327 1.2451 0.041 Uiso 1 1 calc R
C21 C 0.7670(3) 0.5455(2) 1.3455(2) 0.0403(9) Uani 1 1 d .
H21A H 0.8472 0.5586 1.3329 0.048 Uiso 1 1 calc R
C22 C 0.7379(3) 0.5431(2) 1.4151(2) 0.0423(10) Uani 1 1 d .
H22A H 0.7963 0.5563 1.4507 0.051 Uiso 1 1 calc R
C23 C 0.6228(3) 0.5211(2) 1.43329(18) 0.0372(9) Uani 1 1 d .
H23A H 0.6021 0.5186 1.4816 0.045 Uiso 1 1 calc R
C24 C 0.5373(3) 0.50278(17) 1.38098(17) 0.0287(8) Uani 1 1 d .
H24A H 0.4591 0.4866 1.3942 0.034 Uiso 1 1 calc R
C25 C 0.6418(3) 0.30108(18) 1.43453(18) 0.0338(8) Uani 1 1 d .
C26 C 0.6521(5) 0.2228(2) 1.4227(3) 0.0748(16) Uani 1 1 d .
H26A H 0.5703 0.2019 1.4217 0.112 Uiso 1 1 calc R
H26B H 0.7015 0.2019 1.4612 0.112 Uiso 1 1 calc R
H26C H 0.6911 0.2140 1.3776 0.112 Uiso 1 1 calc R
C27 C 0.7666(3) 0.3369(2) 1.4344(2) 0.0444(10) Uani 1 1 d .
H27A H 0.7564 0.3873 1.4421 0.067 Uiso 1 1 calc R
H27B H 0.8044 0.3291 1.3888 0.067 Uiso 1 1 calc R
H27C H 0.8191 0.3172 1.4723 0.067 Uiso 1 1 calc R
C28 C 0.5758(4) 0.3193(3) 1.5005(2) 0.0573(12) Uani 1 1 d .
H28A H 0.5699 0.3704 1.5048 0.086 Uiso 1 1 calc R
H28B H 0.6210 0.3004 1.5417 0.086 Uiso 1 1 calc R
H28C H 0.4935 0.2990 1.4981 0.086 Uiso 1 1 calc R
C29 C 0.2962(3) 0.43744(16) 1.19880(16) 0.0228(7) Uani 1 1 d .
C30 C 0.1088(3) 0.50412(18) 1.1507(2) 0.0377(9) Uani 1 1 d .
C31 C 0.0521(4) 0.4959(2) 1.0784(2) 0.0656(14) Uani 1 1 d .
H31A H 0.1158 0.4989 1.0431 0.098 Uiso 1 1 calc R
H31B H -0.0081 0.5332 1.0698 0.098 Uiso 1 1 calc R
H31C H 0.0115 0.4502 1.0747 0.098 Uiso 1 1 calc R
C32 C 0.0067(3) 0.4989(2) 1.2061(2) 0.0542(12) Uani 1 1 d .
H32A H 0.0423 0.5070 1.2535 0.081 Uiso 1 1 calc R
H32B H -0.0303 0.4521 1.2040 0.081 Uiso 1 1 calc R
H32C H -0.0561 0.5343 1.1957 0.081 Uiso 1 1 calc R
C33 C 0.1767(3) 0.57269(18) 1.1579(2) 0.0392(9) Uani 1 1 d .
H33A H 0.2485 0.5718 1.1282 0.059 Uiso 1 1 calc R
H33B H 0.2030 0.5796 1.2073 0.059 Uiso 1 1 calc R
H33C H 0.1228 0.6112 1.1429 0.059 Uiso 1 1 calc R
C35 C 0.1342(3) 0.2280(2) 1.3149(2) 0.0462(10) Uani 1 1 d .
C36 C 0.0441(4) 0.2724(2) 1.3528(3) 0.0784(17) Uani 1 1 d .
H36A H 0.0857 0.2963 1.3926 0.118 Uiso 1 1 calc R
H36B H -0.0212 0.2426 1.3705 0.118 Uiso 1 1 calc R
H36C H 0.0090 0.3074 1.3202 0.118 Uiso 1 1 calc R
C37 C 0.0701(5) 0.1940(3) 1.2497(3) 0.0837(17) Uani 1 1 d .
H37A H 0.1293 0.1658 1.2242 0.126 Uiso 1 1 calc R
H37B H 0.0369 0.2307 1.2185 0.126 Uiso 1 1 calc R
H37C H 0.0034 0.1639 1.2652 0.126 Uiso 1 1 calc R
C38 C 0.1957(4) 0.1745(2) 1.3608(3) 0.0688(14) Uani 1 1 d .
H38A H 0.2369 0.1977 1.4010 0.103 Uiso 1 1 calc R
H38B H 0.2560 0.1489 1.3334 0.103 Uiso 1 1 calc R
H38C H 0.1346 0.1415 1.3780 0.103 Uiso 1 1 calc R
C39 C 0.3029(3) 0.31036(17) 1.26547(18) 0.0269(8) Uani 1 1 d .
C40 C 0.5229(3) 0.35057(16) 1.32336(18) 0.0241(7) Uani 1 1 d .
C41 C 0.4945(3) 0.52898(17) 1.18732(18) 0.0249(7) Uani 1 1 d .
B1 B -0.0279(4) 0.2885(3) 1.0586(3) 0.0487(12) Uani 1 1 d .
F1 F -0.0160(4) 0.32748(17) 1.00057(18) 0.1337(15) Uani 1 1 d .
F2 F -0.1505(2) 0.27623(16) 1.06828(15) 0.0819(9) Uani 1 1 d .
F3 F 0.0254(2) 0.22440(14) 1.04957(17) 0.0822(9) Uani 1 1 d .
F4 F 0.0188(2) 0.32228(13) 1.11797(14) 0.0696(8) Uani 1 1 d .

loop_
_atom_site_aniso_label
_atom_site_aniso_U_11
_atom_site_aniso_U_22
_atom_site_aniso_U_33
_atom_site_aniso_U_23
_atom_site_aniso_U_13
_atom_site_aniso_U_12
Mo1 0.01732(14) 0.02210(15) 0.02124(15) 0.00093(13) 0.00213(9) 0.00106(13)
N1 0.0310(15) 0.0295(17) 0.0275(16) 0.0042(13) -0.0010(13) 0.0033(13)
N2 0.0307(15) 0.0222(15) 0.0333(16) -0.0061(13) -0.0122(13) 0.0054(12)
N3 0.0284(16) 0.0286(17) 0.0464(19) -0.0006(14) 0.0135(14) -0.0011(14)
N4 0.0389(17) 0.0380(18) 0.0339(18) 0.0072(15) 0.0035(14) -0.0039(15)
C1 0.0244(16) 0.0350(19) 0.0288(18) -0.0048(17) 0.0092(13) -0.0035(16)
C2 0.0316(18) 0.041(2) 0.0236(18) -0.0047(16) 0.0050(14) 0.0044(17)
C3 0.0278(18) 0.040(2) 0.032(2) -0.0128(17) 0.0072(15) -0.0023(16)
C4 0.034(2) 0.0264(19) 0.041(2) -0.0019(17) 0.0133(16) 0.0036(16)
C5 0.0251(18) 0.043(2) 0.0274(19) -0.0056(17) 0.0067(14) 0.0119(16)
C6 0.041(2) 0.050(3) 0.061(3) -0.009(2) 0.026(2) -0.011(2)
C7 0.054(2) 0.070(3) 0.021(2) 0.002(2) 0.0034(18) 0.013(2)
C8 0.034(2) 0.070(3) 0.063(3) -0.037(2) 0.006(2) -0.014(2)
C9 0.059(3) 0.031(2) 0.081(3) 0.005(2) 0.033(2) 0.013(2)
C10 0.034(2) 0.087(3) 0.046(3) -0.002(2) 0.0026(19) 0.027(2)
C11 0.0178(15) 0.0304(19) 0.0264(18) -0.0028(15) -0.0035(13) -0.0011(14)
C12 0.0264(18) 0.035(2) 0.036(2) -0.0058(17) 0.0001(15) -0.0039(16)
C13 0.035(2) 0.045(2) 0.041(2) -0.0164(19) -0.0018(17) 0.0081(18)
C14 0.028(2) 0.067(3) 0.042(2) -0.024(2) 0.0042(17) 0.007(2)
C15 0.035(2) 0.062(3) 0.047(2) -0.008(2) 0.0203(18) -0.010(2)
C16 0.035(2) 0.036(2) 0.048(2) -0.0077(18) 0.0121(17) -0.0048(17)
C17 0.0214(16) 0.0208(17) 0.0238(18) -0.0003(14) -0.0030(13) -0.0001(13)
C18 0.0219(16) 0.0257(18) 0.0226(17) -0.0002(14) 0.0021(13) 0.0006(14)
C19 0.0214(17) 0.0208(17) 0.0312(19) 0.0019(15) 0.0001(14) 0.0026(13)
C20 0.0261(18) 0.041(2) 0.034(2) 0.0067(17) 0.0016(15) -0.0017(16)
C21 0.0196(17) 0.055(3) 0.046(2) 0.004(2) -0.0032(16) -0.0076(17)
C22 0.0273(19) 0.052(3) 0.047(2) -0.005(2) -0.0114(17) -0.0062(18)
C23 0.034(2) 0.052(2) 0.0248(19) -0.0054(17) -0.0039(16) 0.0026(18)
C24 0.0234(17) 0.035(2) 0.0281(19) -0.0011(15) 0.0002(14) -0.0021(15)
C25 0.038(2) 0.033(2) 0.029(2) 0.0052(16) -0.0089(16) 0.0061(16)
C26 0.118(4) 0.034(3) 0.069(3) 0.006(2) -0.050(3) 0.008(3)
C27 0.035(2) 0.060(3) 0.039(2) 0.004(2) -0.0052(17) 0.0085(19)
C28 0.046(2) 0.094(4) 0.032(2) 0.020(2) 0.0024(19) 0.003(2)
C29 0.0219(16) 0.0235(17) 0.0232(17) 0.0016(14) 0.0039(13) -0.0021(14)
C30 0.036(2) 0.031(2) 0.046(2) 0.0001(17) -0.0164(17) 0.0091(17)
C31 0.079(3) 0.056(3) 0.060(3) -0.007(2) -0.035(3) 0.022(3)
C32 0.031(2) 0.050(3) 0.082(3) 0.007(2) -0.002(2) 0.0071(19)
C33 0.037(2) 0.029(2) 0.052(2) 0.0061(18) -0.0049(18) 0.0066(16)
C35 0.039(2) 0.032(2) 0.070(3) 0.011(2) 0.025(2) -0.0043(18)
C36 0.056(3) 0.051(3) 0.131(5) 0.014(3) 0.057(3) 0.001(2)
C37 0.078(3) 0.080(4) 0.093(4) 0.003(3) 0.005(3) -0.043(3)
C38 0.062(3) 0.049(3) 0.096(4) 0.026(3) 0.014(3) -0.005(2)
C39 0.0254(17) 0.0246(18) 0.031(2) -0.0007(15) 0.0014(15) 0.0068(15)
C40 0.0218(16) 0.0212(17) 0.0294(19) 0.0011(14) 0.0048(14) -0.0013(13)
C41 0.0213(16) 0.0243(18) 0.0291(19) -0.0003(16) 0.0018(14) -0.0012(14)
B1 0.041(3) 0.049(3) 0.056(3) -0.006(3) 0.000(2) -0.003(2)
F1 0.261(5) 0.069(2) 0.074(2) 0.0070(18) 0.063(3) -0.008(3)
F2 0.0484(15) 0.122(2) 0.0752(19) -0.0439(18) -0.0010(13) -0.0035(16)
F3 0.0615(16) 0.0561(17) 0.128(3) -0.0338(17) -0.0239(16) 0.0076(14)
F4 0.0618(15) 0.0616(16) 0.0841(19) -0.0250(15) -0.0217(14) -0.0031(13)

loop_
_atom_type_symbol
_atom_type_description
_atom_type_scat_dispersion_real
_atom_type_scat_dispersion_imag
_atom_type_scat_source
C C 0.0033 0.0016 'International Tables Vol C Tables 4.2.6.8 and 6.1.1.4'
H H 0.0000 0.0000 'International Tables Vol C Tables 4.2.6.8 and 6.1.1.4'
N N 0.0061 0.0033 'International Tables Vol C Tables 4.2.6.8 and 6.1.1.4'
Mo Mo -1.6832 0.6857 'International Tables Vol C Tables 4.2.6.8 and 6.1.1.4'
B B 0.0013 0.0007 'International Tables Vol C Tables 4.2.6.8 and 6.1.1.4'
F F 0.0171 0.0103 'International Tables Vol C Tables 4.2.6.8 and 6.1.1.4'

loop_
_geom_angle_atom_site_label_1
_geom_angle_atom_site_label_2
_geom_angle_atom_site_label_3
_geom_angle
C29 Mo1 C39 84.20(12)
C29 Mo1 C40 129.99(12)
C39 Mo1 C40 81.24(12)
C29 Mo1 C17 38.61(11)
C39 Mo1 C17 91.96(12)
C40 Mo1 C17 94.39(11)
C29 Mo1 C3 97.65(12)
C39 Mo1 C3 84.58(13)
C40 Mo1 C3 127.89(12)
C17 Mo1 C3 136.12(11)
C29 Mo1 C4 133.33(13)
C39 Mo1 C4 82.77(12)
C40 Mo1 C4 91.75(12)
C17 Mo1 C4 171.22(12)
C3 Mo1 C4 36.61(12)
C29 Mo1 C18 65.76(11)
C39 Mo1 C18 126.11(12)
C40 Mo1 C18 85.47(11)
C17 Mo1 C18 37.35(10)
C3 Mo1 C18 140.27(12)
C4 Mo1 C18 149.90(12)
C29 Mo1 C2 88.23(12)
C39 Mo1 C2 117.99(13)
C40 Mo1 C2 140.30(12)
C17 Mo1 C2 117.47(11)
C3 Mo1 C2 35.83(12)
C4 Mo1 C2 59.89(12)
C18 Mo1 C2 105.22(12)
C29 Mo1 C5 146.53(12)
C39 Mo1 C5 114.61(13)
C40 Mo1 C5 81.91(12)
C17 Mo1 C5 152.04(12)
C3 Mo1 C5 59.51(12)
C4 Mo1 C5 35.47(12)
C18 Mo1 C5 114.74(12)
C2 Mo1 C5 58.74(12)
C29 Mo1 C1 114.21(12)
C39 Mo1 C1 140.13(12)
C40 Mo1 C1 107.31(12)
C17 Mo1 C1 124.96(12)
C3 Mo1 C1 59.05(11)
C4 Mo1 C1 58.58(12)
C18 Mo1 C1 93.67(11)
C2 Mo1 C1 35.41(11)
C5 Mo1 C1 34.33(12)
C40 N1 C25 175.1(3)
C29 N2 C30 131.5(3)
C39 N3 C35 179.4(4)
C5 C1 C2 108.2(3)
C5 C1 C6 125.7(3)
C2 C1 C6 125.5(3)
C5 C1 Mo1 71.82(18)
C2 C1 Mo1 69.77(17)
C6 C1 Mo1 130.9(2)
C3 C2 C1 107.7(3)
C3 C2 C7 126.4(3)
C1 C2 C7 125.2(3)
C3 C2 Mo1 70.29(19)
C1 C2 Mo1 74.81(18)
C7 C2 Mo1 127.9(2)
C2 C3 C4 107.8(3)
C2 C3 C8 126.3(3)
C4 C3 C8 125.1(3)
C2 C3 Mo1 73.88(19)
C4 C3 Mo1 72.13(19)
C8 C3 Mo1 127.6(2)
C5 C4 C3 107.8(3)
C5 C4 C9 126.8(3)
C3 C4 C9 124.8(3)
C5 C4 Mo1 75.16(19)
C3 C4 Mo1 71.26(18)
C9 C4 Mo1 126.8(3)
C1 C5 C4 108.5(3)
C1 C5 C10 124.1(3)
C4 C5 C10 127.0(3)
C1 C5 Mo1 73.85(18)
C4 C5 Mo1 69.37(18)
C10 C5 Mo1 128.2(2)
C16 C11 C12 117.5(3)
C16 C11 C17 122.5(3)
C12 C11 C17 119.8(3)
C13 C12 C11 121.4(3)
C14 C13 C12 120.1(4)
C13 C14 C15 120.0(4)
C14 C15 C16 119.6(4)
C11 C16 C15 121.3(4)
C29 C17 C18 109.2(3)
C29 C17 C11 122.6(3)
C18 C17 C11 127.6(3)
C29 C17 Mo1 61.26(16)
C18 C17 Mo1 73.19(17)
C11 C17 Mo1 138.7(2)
C41 C18 C17 113.8(3)
C41 C18 C19 112.4(3)
C17 C18 C19 124.2(3)
C41 C18 Mo1 110.5(2)
C17 C18 Mo1 69.46(17)
C19 C18 Mo1 119.6(2)
C24 C19 C20 116.7(3)
C24 C19 C18 124.1(3)
C20 C19 C18 119.2(3)
C21 C20 C19 121.3(3)
C22 C21 C20 120.7(3)
C21 C22 C23 119.4(3)
C22 C23 C24 120.0(3)
C23 C24 C19 121.7(3)
N1 C25 C28 108.1(3)
N1 C25 C26 106.8(3)
C28 C25 C26 113.0(4)
N1 C25 C27 106.4(3)
C28 C25 C27 110.4(3)
C26 C25 C27 111.7(3)
N2 C29 C17 134.0(3)
N2 C29 Mo1 144.3(2)
C17 C29 Mo1 80.14(18)
N2 C30 C31 106.2(3)
N2 C30 C33 110.3(3)
C31 C30 C33 111.3(3)
N2 C30 C32 109.1(3)
C31 C30 C32 108.9(3)
C33 C30 C32 110.8(3)
N3 C35 C38 108.1(3)
N3 C35 C36 108.0(3)
C38 C35 C36 113.6(4)
N3 C35 C37 106.2(3)
C38 C35 C37 111.4(4)
C36 C35 C37 109.3(4)
N3 C39 Mo1 178.2(3)
N1 C40 Mo1 170.7(3)
N4 C41 C18 176.7(4)
F1 B1 F3 110.1(4)
F1 B1 F2 108.8(4)
F3 B1 F2 106.5(4)
F1 B1 F4 111.6(4)
F3 B1 F4 111.7(4)
F2 B1 F4 108.0(4)

loop_
_geom_bond_atom_site_label_1
_geom_bond_atom_site_label_2
_geom_bond_distance
Mo1 C29 2.018(3)
Mo1 C39 2.058(4)
Mo1 C40 2.129(3)
Mo1 C17 2.267(3)
Mo1 C3 2.280(3)
Mo1 C4 2.292(3)
Mo1 C18 2.318(3)
Mo1 C2 2.327(3)
Mo1 C5 2.367(3)
Mo1 C1 2.393(3)
N1 C40 1.146(4)
N1 C25 1.475(4)
N2 C29 1.311(4)
N2 C30 1.494(4)
N3 C39 1.150(4)
N3 C35 1.467(4)
N4 C41 1.147(4)
C1 C5 1.405(5)
C1 C2 1.437(4)
C1 C6 1.498(5)
C2 C3 1.418(5)
C2 C7 1.500(5)
C3 C4 1.436(5)
C3 C8 1.514(5)
C4 C5 1.421(5)
C4 C9 1.497(5)
C5 C10 1.512(5)
C11 C16 1.380(5)
C11 C12 1.393(5)
C11 C17 1.486(4)
C12 C13 1.382(5)
C13 C14 1.364(5)
C14 C15 1.378(5)
C15 C16 1.392(5)
C17 C29 1.436(4)
C17 C18 1.469(4)
C18 C41 1.445(5)
C18 C19 1.503(4)
C19 C24 1.389(4)
C19 C20 1.400(4)
C20 C21 1.381(5)
C21 C22 1.366(5)
C22 C23 1.380(5)
C23 C24 1.387(4)
C25 C28 1.502(5)
C25 C26 1.514(5)
C25 C27 1.527(5)
C30 C31 1.494(5)
C30 C33 1.508(5)
C30 C32 1.558(5)
C35 C38 1.489(5)
C35 C36 1.498(5)
C35 C37 1.545(6)
B1 F1 1.335(6)
B1 F3 1.368(5)
B1 F2 1.380(5)
B1 F4 1.381(5)

loop_
_geom_torsion_atom_site_label_1
_geom_torsion_atom_site_label_2
_geom_torsion_atom_site_label_3
_geom_torsion_atom_site_label_4
_geom_torsion
C37 N4 C36 Mo1 55.98(16)
